data_4318916
loop_
_publ_author_name
'Andrew W. Maverick'
'Frank R. Fronczek'
'Emily F. Maverick'
'Damon R. Billodeaux'
'Zuzanna T. Cygan'
'Ralph A. Isovitsch'

_publ_section_title
;
 Structures of Anhydrous and Hydrated Copper(II) Hexafluoroacetylacetonate
;
_journal_name_full 'Inorganic Chemistry'
_journal_page_first 6488
_journal_page_last 6492
_journal_paper_doi 10.1021/ic020448w
_journal_volume 41
_journal_year 2002
_chemical_formula_moiety 'C10 H2 Cu F12 O4'
_chemical_formula_sum 'C10 H2 Cu F12 O4'
_chemical_formula_weight 477.66
_chemical_name_common 'copper(II) hexafluoroacetylacetonate anhydrous'
_chemical_name_systematic
;
bis(1,1,1,5,5,5-hexafluoro-2,4-pentanedionato)copper(II)
;
_space_group_IT_number 2
_symmetry_cell_setting triclinic
_symmetry_space_group_name_Hall '-P 1'
_symmetry_space_group_name_H-M 'P -1'
_atom_sites_solution_hydrogens geom
_atom_sites_solution_primary direct
_atom_sites_solution_secondary difmap
_audit_creation_method SHELXL-97
_cell_angle_alpha 81.47(2)
_cell_angle_beta 74.573(18)
_cell_angle_gamma 86.96(17)
_cell_formula_units_Z 1
_cell_length_a 5.4278(11)
_cell_length_b 5.8494(10)
_cell_length_c 11.516(3)
_cell_measurement_reflns_used 25
_cell_measurement_temperature 100
_cell_measurement_theta_max 22.8
_cell_measurement_theta_min 5.4
_cell_volume 348.52(14)
_computing_cell_refinement 'CAD4 (Enraf-Nonius, 1994)'
_computing_data_collection 'CAD4 (Enraf-Nonius, 1994)'
_computing_data_reduction 'maXus (Nonius, 2000)'
_computing_structure_refinement 'SHELXL-97 (Sheldrick, 1997)'
_computing_structure_solution 'DIRDIF (Beurskens, 1984)'
_diffrn_ambient_temperature 100
_diffrn_measured_fraction_theta_full 0.998
_diffrn_measured_fraction_theta_max 0.998
_diffrn_measurement_device_type 'Enraf-Nonius CAD4 (with Oxford Cryostream)'
_diffrn_measurement_method \q/2\q
_diffrn_radiation_monochromator graphite
_diffrn_radiation_source 'fine-focus sealed tube'
_diffrn_radiation_type MoK\a
_diffrn_radiation_wavelength 0.71073
_diffrn_reflns_av_R_equivalents 0.025
_diffrn_reflns_av_sigmaI/netI 0.034
_diffrn_reflns_limit_h_max 6
_diffrn_reflns_limit_h_min -8
_diffrn_reflns_limit_k_max 8
_diffrn_reflns_limit_k_min -8
_diffrn_reflns_limit_l_max 16
_diffrn_reflns_limit_l_min -17
_diffrn_reflns_number 3853
_diffrn_reflns_theta_full 32.56
_diffrn_reflns_theta_max 32.56
_diffrn_reflns_theta_min 3.52
_diffrn_standards_decay_% 5.1
_diffrn_standards_interval_time 60
_diffrn_standards_number 3
_exptl_absorpt_coefficient_mu 1.734
_exptl_absorpt_correction_T_max 0.685
_exptl_absorpt_correction_T_min 0.650
_exptl_absorpt_correction_type 'psi scans'
_exptl_absorpt_process_details 'North, Phillips & Mathews, 1968'
_exptl_crystal_colour blue-gray
_exptl_crystal_density_diffrn 2.276
_exptl_crystal_density_method 'not measured'
_exptl_crystal_description prism
_exptl_crystal_F_000 231
_exptl_crystal_size_max 0.40
_exptl_crystal_size_mid 0.23
_exptl_crystal_size_min 0.22
_refine_diff_density_max 0.70
_refine_diff_density_min -0.66
_refine_diff_density_rms 0.125
_refine_ls_extinction_method none
_refine_ls_goodness_of_fit_ref 1.098
_refine_ls_hydrogen_treatment mixed
_refine_ls_matrix_type full
_refine_ls_number_parameters 128
_refine_ls_number_reflns 2535
_refine_ls_number_restraints 0
_refine_ls_restrained_S_all 1.098
_refine_ls_R_factor_all 0.046
_refine_ls_R_factor_gt 0.038
_refine_ls_shift/su_max 0.008
_refine_ls_shift/su_mean 0.001
_refine_ls_structure_factor_coef Fsqd
_refine_ls_weighting_details 'calc w=1/[\s^2^(Fo^2^)+(0.0585P)^2^+0.2007P] where P=(Fo^2^+2Fc^2^)/3'
_refine_ls_weighting_scheme calc
_refine_ls_wR_factor_gt 0.096
_refine_ls_wR_factor_ref 0.105
_reflns_number_gt 2255
_reflns_number_total 2535
_reflns_threshold_expression >2sigma(I)
_cod_data_source_file ic020448w_1.cif
_cod_data_source_block anhyd
_cod_original_cell_volume 348.51(13)
_cod_database_code 4318916

loop_
_symmetry_equiv_pos_as_xyz
'x, y, z'
'-x, -y, -z'

loop_
_atom_site_label
_atom_site_type_symbol
_atom_site_fract_x
_atom_site_fract_y
_atom_site_fract_z
_atom_site_U_iso_or_equiv
_atom_site_adp_type
_atom_site_occupancy
_atom_site_symmetry_multiplicity
_atom_site_calc_flag
_atom_site_refinement_flags
_atom_site_disorder_assembly
_atom_site_disorder_group
Cu Cu 0.5000 0.5000 0.5000 0.01374(10) Uani 1 2 d S . .
F1 F -0.0075(2) 0.2254(2) 0.22249(11) 0.0231(3) Uani 1 1 d . . .
F2 F 0.1532(2) -0.0438(2) 0.33086(12) 0.0218(2) Uani 1 1 d . . .
F3 F -0.1585(2) 0.1682(2) 0.41722(11) 0.0201(2) Uani 1 1 d . . .
F4 F 0.6988(4) 0.6889(3) 0.02855(13) 0.0438(5) Uani 1 1 d . . .
F5 F 0.6415(3) 0.9824(3) 0.12522(15) 0.0337(3) Uani 1 1 d . . .
F6 F 0.9742(3) 0.7676(3) 0.11968(13) 0.0295(3) Uani 1 1 d . . .
O1 O 0.2609(3) 0.3331(2) 0.45018(12) 0.0167(2) Uani 1 1 d . . .
O2 O 0.6445(3) 0.6535(2) 0.33796(12) 0.0170(2) Uani 1 1 d . . .
C1 C 0.0567(3) 0.1703(3) 0.32729(17) 0.0162(3) Uani 1 1 d . . .
C2 C 0.2515(3) 0.3388(3) 0.34169(16) 0.0141(3) Uani 1 1 d . . .
C3 C 0.3965(3) 0.4678(3) 0.23715(16) 0.0159(3) Uani 1 1 d . . .
H3 H 0.382(6) 0.449(5) 0.157(3) 0.029(8) Uiso 1 1 d . . .
C4 C 0.5805(3) 0.6167(3) 0.24462(16) 0.0145(3) Uani 1 1 d . . .
C5 C 0.7267(4) 0.7645(4) 0.12729(17) 0.0193(3) Uani 1 1 d . . .

loop_
_atom_site_aniso_label
_atom_site_aniso_U_11
_atom_site_aniso_U_22
_atom_site_aniso_U_33
_atom_site_aniso_U_23
_atom_site_aniso_U_13
_atom_site_aniso_U_12
Cu 0.01365(15) 0.01733(16) 0.01133(14) -0.00166(10) -0.00458(10) -0.00418(10)
F1 0.0239(6) 0.0301(6) 0.0195(6) -0.0016(5) -0.0127(5) -0.0088(5)
F2 0.0200(5) 0.0163(5) 0.0304(6) -0.0076(4) -0.0064(5) 0.0002(4)
F3 0.0129(5) 0.0241(6) 0.0225(6) -0.0048(4) -0.0017(4) -0.0037(4)
F4 0.0626(11) 0.0586(11) 0.0118(6) -0.0031(6) -0.0062(6) -0.0389(9)
F5 0.0328(7) 0.0262(7) 0.0345(8) 0.0095(6) -0.0033(6) -0.0004(5)
F6 0.0167(6) 0.0410(8) 0.0256(6) 0.0061(6) -0.0016(5) -0.0057(5)
O1 0.0168(6) 0.0218(6) 0.0128(5) -0.0020(4) -0.0054(4) -0.0060(5)
O2 0.0184(6) 0.0210(6) 0.0128(5) -0.0014(4) -0.0060(5) -0.0057(5)
C1 0.0152(7) 0.0183(8) 0.0163(7) -0.0032(6) -0.0057(6) -0.0013(6)
C2 0.0133(7) 0.0155(7) 0.0151(7) -0.0040(5) -0.0051(5) -0.0009(5)
C3 0.0153(7) 0.0207(8) 0.0132(7) -0.0026(6) -0.0055(6) -0.0033(6)
C4 0.0136(7) 0.0178(7) 0.0130(7) -0.0022(5) -0.0045(5) -0.0015(6)
C5 0.0209(8) 0.0242(9) 0.0134(7) -0.0008(6) -0.0056(6) -0.0070(7)

loop_
_atom_type_symbol
_atom_type_description
_atom_type_scat_dispersion_real
_atom_type_scat_dispersion_imag
_atom_type_scat_source
C C 0.0033 0.0016 'International Tables Vol C Tables 4.2.6.8 and 6.1.1.4'
H H 0.0000 0.0000 'International Tables Vol C Tables 4.2.6.8 and 6.1.1.4'
O O 0.0106 0.0060 'International Tables Vol C Tables 4.2.6.8 and 6.1.1.4'
F F 0.0171 0.0103 'International Tables Vol C Tables 4.2.6.8 and 6.1.1.4'
Cu Cu 0.3201 1.2651 'International Tables Vol C Tables 4.2.6.8 and 6.1.1.4'

loop_
_geom_angle_atom_site_label_1
_geom_angle_atom_site_label_2
_geom_angle_atom_site_label_3
_geom_angle
_geom_angle_site_symmetry_1
_geom_angle_site_symmetry_3
_geom_angle_publ_flag
O1 Cu O1 180.0 . 2_666 ?
O1 Cu O2 86.76(10) . 2_666 ?
O1 Cu O2 93.24(10) 2_666 2_666 ?
O1 Cu O2 93.24(10) . . ?
O1 Cu O2 86.76(10) 2_666 . ?
O2 Cu O2 180.0 2_666 . ?
O1 Cu F3 94.67(4) . 2_566 ?
O1 Cu F3 85.33(4) 2_666 2_566 ?
O2 Cu F3 81.30(4) 2_666 2_566 ?
O2 Cu F3 98.70(4) . 2_566 ?
O1 Cu F3 85.33(4) . 1_655 ?
O1 Cu F3 94.67(4) 2_666 1_655 ?
O2 Cu F3 98.70(4) 2_666 1_655 ?
O2 Cu F3 81.30(4) . 1_655 ?
F3 Cu F3 180.0 2_566 1_655 ?
C1 F3 Cu 133.58(13) . 1_455 ?
C2 O1 Cu 124.59(13) . . ?
C4 O2 Cu 124.53(14) . . ?
F2 C1 F1 108.03(16) . . ?
F2 C1 F3 107.6(2) . . ?
F1 C1 F3 107.46(15) . . ?
F2 C1 C2 110.18(16) . . ?
F1 C1 C2 112.18(15) . . ?
F3 C1 C2 111.24(16) . . ?
O1 C2 C3 128.85(17) . . ?
O1 C2 C1 113.24(16) . . ?
C3 C2 C1 117.86(17) . . ?
C4 C3 C2 120.20(18) . . ?
C4 C3 H3 118.0(19) . . ?
C2 C3 H3 121.7(19) . . ?
O2 C4 C3 128.43(17) . . ?
O2 C4 C5 113.33(17) . . ?
C3 C4 C5 118.22(17) . . ?
F6 C5 F4 108.04(19) . . ?
F6 C5 F5 107.2(2) . . ?
F4 C5 F5 107.75(18) . . ?
F6 C5 C4 111.53(18) . . ?
F4 C5 C4 112.07(17) . . ?
F5 C5 C4 110.08(17) . . ?

loop_
_geom_bond_atom_site_label_1
_geom_bond_atom_site_label_2
_geom_bond_distance
_geom_bond_site_symmetry_2
_geom_bond_publ_flag
Cu O1 1.914(2) . ?
Cu O1 1.914(2) 2_666 ?
Cu O2 1.9243(18) 2_666 ?
Cu O2 1.9243(18) . ?
Cu F3 2.709(2) 2_566 ?
Cu F3 2.709(2) 1_655 ?
F1 C1 1.334(2) . ?
F2 C1 1.331(3) . ?
F3 C1 1.338(2) . ?
F3 Cu 2.709(2) 1_455 ?
F4 C5 1.326(2) . ?
F5 C5 1.332(3) . ?
F6 C5 1.324(2) . ?
O1 C2 1.259(2) . ?
O2 C4 1.264(2) . ?
C1 C2 1.539(3) . ?
C2 C3 1.389(3) . ?
C3 C4 1.387(3) . ?
C3 H3 0.97(3) . ?
C4 C5 1.536(3) . ?

loop_
_geom_torsion_atom_site_label_1
_geom_torsion_atom_site_label_2
_geom_torsion_atom_site_label_3
_geom_torsion_atom_site_label_4
_geom_torsion
_geom_torsion_site_symmetry_1
_geom_torsion_site_symmetry_2
_geom_torsion_site_symmetry_3
_geom_torsion_site_symmetry_4
_geom_torsion_publ_flag
O1 Cu O1 C2 -176(19) 2_666 . . . ?
O2 Cu O1 C2 -175.91(16) 2_666 . . . ?
O2 Cu O1 C2 4.09(16) . . . . ?
F3 Cu O1 C2 103.11(15) 2_566 . . . ?
F3 Cu O1 C2 -76.89(15) 1_655 . . . ?
O1 Cu O2 C4 -3.38(16) . . . . ?
O1 Cu O2 C4 176.62(16) 2_666 . . . ?
O2 Cu O2 C4 10(22) 2_666 . . . ?
F3 Cu O2 C4 -98.61(15) 2_566 . . . ?
F3 Cu O2 C4 81.39(15) 1_655 . . . ?
Cu F3 C1 F2 177.65(10) 1_455 . . . ?
Cu F3 C1 F1 -66.2(2) 1_455 . . . ?
Cu F3 C1 C2 56.9(2) 1_455 . . . ?
Cu O1 C2 C3 -2.9(3) . . . . ?
Cu O1 C2 C1 174.65(11) . . . . ?
F2 C1 C2 O1 -78.6(2) . . . . ?
F1 C1 C2 O1 161.00(16) . . . . ?
F3 C1 C2 O1 40.6(2) . . . . ?
F2 C1 C2 C3 99.27(19) . . . . ?
F1 C1 C2 C3 -21.1(2) . . . . ?
F3 C1 C2 C3 -141.53(17) . . . . ?
O1 C2 C3 C4 -0.4(3) . . . . ?
C1 C2 C3 C4 -177.93(16) . . . . ?
Cu O2 C4 C3 1.4(3) . . . . ?
Cu O2 C4 C5 179.78(12) . . . . ?
C2 C3 C4 O2 1.3(3) . . . . ?
C2 C3 C4 C5 -177.04(17) . . . . ?
O2 C4 C5 F6 45.0(2) . . . . ?
C3 C4 C5 F6 -136.46(19) . . . . ?
O2 C4 C5 F4 166.23(19) . . . . ?
C3 C4 C5 F4 -15.2(3) . . . . ?
O2 C4 C5 F5 -73.9(2) . . . . ?
C3 C4 C5 F5 104.7(2) . . . . ?
